data_2237807
loop_
_publ_author_name
'Chao, Guo-Ping'
'Shi, Hua-Tian'
'Chen, Qun'
'Zhang, Qian-Feng'

_publ_section_title
;
 Tetraethylammonium
 trichlorido(<i>N</i>,<i>N</i>'-dimethylformamide-\k<i>O</i>)zinc
;
_journal_coeditor_code DS2232
_journal_issue 6
_journal_name_full 'Acta Crystallographica Section E'
_journal_page_first m344
_journal_paper_doi 10.1107/S1600536813014323
_journal_volume 69
_journal_year 2013
_chemical_formula_iupac '(C8 H20 N) [Zn Cl3 (C3 H7 N O)]'
_chemical_formula_moiety 'C8 H20 N +, C3 H7 Cl3 N O Zn -'
_chemical_formula_sum 'C11 H27 Cl3 N2 O Zn'
_chemical_formula_weight 375.07
_chemical_name_systematic
;
Tetraethylammonium
trichlorido(<i>N</i>,<i>N</i>'-dimethylformamide-\k<i>O</i>)zinc
;
_space_group_IT_number 14
_symmetry_cell_setting monoclinic
_symmetry_space_group_name_Hall '-P 2ybc'
_symmetry_space_group_name_H-M 'P 1 21/c 1'
_atom_sites_solution_hydrogens geom
_atom_sites_solution_primary direct
_atom_sites_solution_secondary difmap
_audit_creation_method SHELXL-97
_cell_angle_alpha 90.00
_cell_angle_beta 98.558(2)
_cell_angle_gamma 90.00
_cell_formula_units_Z 4
_cell_length_a 12.3250(18)
_cell_length_b 8.8409(13)
_cell_length_c 16.721(2)
_cell_measurement_reflns_used 4191
_cell_measurement_temperature 296(2)
_cell_measurement_theta_max 27.11
_cell_measurement_theta_min 2.46
_cell_volume 1801.7(4)
_computing_cell_refinement 'SAINT (Bruker, 2005)'
_computing_data_collection 'APEX2 (Bruker, 2005)'
_computing_data_reduction 'SAINT (Bruker, 2005)'
_computing_molecular_graphics 'SHELXTL (Sheldrick, 2008)'
_computing_publication_material 'SHELXTL (Sheldrick, 2008)'
_computing_structure_refinement 'SHELXL97 (Sheldrick, 2008)'
_computing_structure_solution 'SHELXS97 (Sheldrick, 2008)'
_diffrn_ambient_temperature 296(2)
_diffrn_measured_fraction_theta_full 0.983
_diffrn_measured_fraction_theta_max 0.983
_diffrn_measurement_device_type 'Bruker APEXII CCD area-detector'
_diffrn_measurement_method 'phi and omega scans'
_diffrn_radiation_monochromator graphite
_diffrn_radiation_source 'fine-focus sealed tube'
_diffrn_radiation_type MoK\a
_diffrn_radiation_wavelength 0.71073
_diffrn_reflns_av_R_equivalents 0.0235
_diffrn_reflns_av_sigmaI/netI 0.0282
_diffrn_reflns_limit_h_max 15
_diffrn_reflns_limit_h_min -15
_diffrn_reflns_limit_k_max 11
_diffrn_reflns_limit_k_min -6
_diffrn_reflns_limit_l_max 18
_diffrn_reflns_limit_l_min -21
_diffrn_reflns_number 10673
_diffrn_reflns_theta_full 27.45
_diffrn_reflns_theta_max 27.45
_diffrn_reflns_theta_min 2.76
_exptl_absorpt_coefficient_mu 1.800
_exptl_absorpt_correction_T_max 0.7616
_exptl_absorpt_correction_T_min 0.6233
_exptl_absorpt_correction_type multi-scan
_exptl_absorpt_process_details '(SADABS; Sheldrick, 1997)'
_exptl_crystal_colour colourless
_exptl_crystal_density_diffrn 1.383
_exptl_crystal_density_method 'not measured'
_exptl_crystal_description block
_exptl_crystal_F_000 784
_exptl_crystal_size_max 0.29
_exptl_crystal_size_mid 0.20
_exptl_crystal_size_min 0.16
_refine_diff_density_max 0.455
_refine_diff_density_min -0.532
_refine_ls_extinction_method none
_refine_ls_goodness_of_fit_ref 1.036
_refine_ls_hydrogen_treatment constr
_refine_ls_matrix_type full
_refine_ls_number_parameters 169
_refine_ls_number_reflns 4047
_refine_ls_number_restraints 0
_refine_ls_restrained_S_all 1.036
_refine_ls_R_factor_all 0.0405
_refine_ls_R_factor_gt 0.0305
_refine_ls_shift/su_max 0.001
_refine_ls_shift/su_mean 0.000
_refine_ls_structure_factor_coef Fsqd
_refine_ls_weighting_details 'calc w=1/[\s^2^(Fo^2^)+(0.0411P)^2^+0.2235P] where P=(Fo^2^+2Fc^2^)/3'
_refine_ls_weighting_scheme calc
_refine_ls_wR_factor_gt 0.0732
_refine_ls_wR_factor_ref 0.0781
_reflns_number_gt 3310
_reflns_number_total 4047
_reflns_threshold_expression I>2sigma(I)
_cod_data_source_file ds2232.cif
_cod_data_source_block I
_cod_original_cell_volume 1801.7(5)
_cod_original_sg_symbol_H-M 'P 21/c'
_cod_database_code 2237807
_cod_database_fobs_code 2237807

loop_
_symmetry_equiv_pos_as_xyz
'x, y, z'
'-x, y+1/2, -z+1/2'
'-x, -y, -z'
'x, -y-1/2, z-1/2'

loop_
_atom_site_type_symbol
_atom_site_label
_atom_site_fract_x
_atom_site_fract_y
_atom_site_fract_z
_atom_site_U_iso_or_equiv
_atom_site_adp_type
_atom_site_calc_flag
_atom_site_refinement_flags
_atom_site_occupancy
_atom_site_symmetry_multiplicity
Zn Zn1 0.768184(17) 0.26604(3) 0.138235(13) 0.04102(9) Uani d . 1 1
Cl Cl1 0.86974(6) 0.22428(7) 0.03995(4) 0.06676(17) Uani d . 1 1
Cl Cl2 0.66678(4) 0.47639(6) 0.12929(3) 0.05385(14) Uani d . 1 1
Cl Cl3 0.68562(4) 0.05121(6) 0.17003(3) 0.05772(15) Uani d . 1 1
O O1 0.88052(12) 0.30791(17) 0.23893(8) 0.0539(4) Uani d . 1 1
N N1 0.99317(13) 0.22084(17) 0.34825(9) 0.0408(3) Uani d . 1 1
N N2 0.67697(12) 0.71220(18) 0.39112(9) 0.0373(3) Uani d . 1 1
C C1 0.91867(15) 0.2034(2) 0.28445(11) 0.0426(4) Uani d . 1 1
H H1 0.8924 0.1062 0.2723 0.051 Uiso calc R 1 1
C C2 1.03514(19) 0.0923(3) 0.39750(14) 0.0609(6) Uani d . 1 1
H H2A 0.9998 0.0016 0.3755 0.091 Uiso calc R 1 1
H H2B 1.0205 0.1065 0.4518 0.091 Uiso calc R 1 1
H H2C 1.1129 0.0840 0.3978 0.091 Uiso calc R 1 1
C C3 1.03536(19) 0.3696(3) 0.37379(14) 0.0603(6) Uani d . 1 1
H H3A 0.9978 0.4453 0.3389 0.091 Uiso calc R 1 1
H H3B 1.1125 0.3738 0.3708 0.091 Uiso calc R 1 1
H H3C 1.0236 0.3879 0.4284 0.091 Uiso calc R 1 1
C C4 0.61949(17) 0.5862(2) 0.33990(13) 0.0513(5) Uani d . 1 1
H H4A 0.5418 0.5912 0.3436 0.062 Uiso calc R 1 1
H H4B 0.6277 0.6048 0.2839 0.062 Uiso calc R 1 1
C C5 0.6591(2) 0.4277(3) 0.36167(19) 0.0823(8) Uani d . 1 1
H H5A 0.7345 0.4182 0.3540 0.123 Uiso calc R 1 1
H H5B 0.6153 0.3563 0.3276 0.123 Uiso calc R 1 1
H H5C 0.6527 0.4077 0.4172 0.123 Uiso calc R 1 1
C C6 0.79920(17) 0.7070(3) 0.38967(14) 0.0565(5) Uani d . 1 1
H H6A 0.8276 0.6129 0.4143 0.068 Uiso calc R 1 1
H H6B 0.8333 0.7891 0.4228 0.068 Uiso calc R 1 1
C C7 0.8331(2) 0.7187(3) 0.30666(16) 0.0644(6) Uani d . 1 1
H H7A 0.8058 0.6327 0.2748 0.097 Uiso calc R 1 1
H H7B 0.9117 0.7213 0.3118 0.097 Uiso calc R 1 1
H H7C 0.8034 0.8096 0.2807 0.097 Uiso calc R 1 1
C C8 0.62689(19) 0.8583(2) 0.35567(13) 0.0553(5) Uani d . 1 1
H H8A 0.6373 0.8635 0.2994 0.066 Uiso calc R 1 1
H H8B 0.5485 0.8551 0.3570 0.066 Uiso calc R 1 1
C C9 0.6723(3) 1.0009(3) 0.39742(17) 0.0973(11) Uani d . 1 1
H H9A 0.6589 1.0001 0.4525 0.146 Uiso calc R 1 1
H H9B 0.6370 1.0872 0.3700 0.146 Uiso calc R 1 1
H H9C 0.7498 1.0062 0.3963 0.146 Uiso calc R 1 1
C C10 0.66162(17) 0.6958(3) 0.47938(11) 0.0500(5) Uani d . 1 1
H H10A 0.6899 0.5979 0.4986 0.060 Uiso calc R 1 1
H H10B 0.7057 0.7723 0.5106 0.060 Uiso calc R 1 1
C C11 0.54520(19) 0.7095(3) 0.49624(13) 0.0574(6) Uani d . 1 1
H H11A 0.5174 0.8083 0.4807 0.086 Uiso calc R 1 1
H H11B 0.5436 0.6946 0.5529 0.086 Uiso calc R 1 1
H H11C 0.5004 0.6343 0.4658 0.086 Uiso calc R 1 1

loop_
_atom_site_aniso_label
_atom_site_aniso_U_11
_atom_site_aniso_U_22
_atom_site_aniso_U_33
_atom_site_aniso_U_12
_atom_site_aniso_U_13
_atom_site_aniso_U_23
Zn1 0.03799(13) 0.04580(15) 0.03841(13) -0.00102(9) 0.00288(9) 0.00403(9)
Cl1 0.0766(4) 0.0652(4) 0.0659(4) 0.0039(3) 0.0349(3) -0.0006(3)
Cl2 0.0537(3) 0.0524(3) 0.0547(3) 0.0098(2) 0.0054(2) 0.0019(2)
Cl3 0.0477(3) 0.0563(3) 0.0674(3) -0.0095(2) 0.0027(2) 0.0181(3)
O1 0.0539(8) 0.0539(9) 0.0486(8) -0.0036(7) -0.0099(6) 0.0072(7)
N1 0.0372(8) 0.0447(9) 0.0398(8) 0.0018(7) 0.0037(6) 0.0020(7)
N2 0.0352(8) 0.0417(8) 0.0350(7) -0.0015(6) 0.0050(6) 0.0012(6)
C1 0.0365(10) 0.0467(11) 0.0443(10) -0.0015(8) 0.0047(8) -0.0015(8)
C2 0.0649(14) 0.0563(13) 0.0574(13) 0.0154(11) -0.0050(10) 0.0062(11)
C3 0.0624(13) 0.0561(13) 0.0572(13) -0.0133(11) -0.0087(10) 0.0020(10)
C4 0.0497(11) 0.0536(12) 0.0513(11) -0.0106(10) 0.0103(9) -0.0124(10)
C5 0.105(2) 0.0462(14) 0.103(2) -0.0076(14) 0.0391(17) -0.0047(14)
C6 0.0352(10) 0.0756(15) 0.0582(13) -0.0051(10) 0.0055(9) -0.0006(11)
C7 0.0483(13) 0.0777(17) 0.0728(16) -0.0048(11) 0.0274(11) -0.0004(12)
C8 0.0700(14) 0.0486(12) 0.0504(11) 0.0135(11) 0.0190(10) 0.0112(10)
C9 0.170(3) 0.0429(14) 0.089(2) -0.0056(17) 0.055(2) -0.0052(13)
C10 0.0515(12) 0.0628(13) 0.0356(10) -0.0011(10) 0.0056(8) 0.0050(9)
C11 0.0590(13) 0.0689(15) 0.0474(12) -0.0043(11) 0.0184(10) 0.0022(10)

loop_
_atom_type_symbol
_atom_type_description
_atom_type_scat_dispersion_real
_atom_type_scat_dispersion_imag
_atom_type_scat_source
C C 0.0033 0.0016 'International Tables Vol C Tables 4.2.6.8 and 6.1.1.4'
H H 0.0000 0.0000 'International Tables Vol C Tables 4.2.6.8 and 6.1.1.4'
N N 0.0061 0.0033 'International Tables Vol C Tables 4.2.6.8 and 6.1.1.4'
O O 0.0106 0.0060 'International Tables Vol C Tables 4.2.6.8 and 6.1.1.4'
Zn Zn 0.2839 1.4301 'International Tables Vol C Tables 4.2.6.8 and 6.1.1.4'
Cl Cl 0.1484 0.1585 'International Tables Vol C Tables 4.2.6.8 and 6.1.1.4'

loop_
_geom_angle_atom_site_label_1
_geom_angle_atom_site_label_2
_geom_angle_atom_site_label_3
_geom_angle
O1 Zn1 Cl2 101.98(5)
O1 Zn1 Cl1 104.46(5)
Cl2 Zn1 Cl1 117.16(2)
O1 Zn1 Cl3 103.41(4)
Cl2 Zn1 Cl3 116.71(2)
Cl1 Zn1 Cl3 110.80(2)
C1 O1 Zn1 121.10(14)
C1 N1 C2 121.17(17)
C1 N1 C3 121.48(17)
C2 N1 C3 117.33(17)
C6 N2 C8 111.66(15)
C6 N2 C4 110.61(15)
C8 N2 C4 106.07(16)
C6 N2 C10 106.30(14)
C8 N2 C10 111.01(15)
C4 N2 C10 111.27(15)
O1 C1 N1 124.53(19)
O1 C1 H1 117.7
N1 C1 H1 117.7
N1 C2 H2A 109.5
N1 C2 H2B 109.5
H2A C2 H2B 109.5
N1 C2 H2C 109.5
H2A C2 H2C 109.5
H2B C2 H2C 109.5
N1 C3 H3A 109.5
N1 C3 H3B 109.5
H3A C3 H3B 109.5
N1 C3 H3C 109.5
H3A C3 H3C 109.5
H3B C3 H3C 109.5
C5 C4 N2 116.02(19)
C5 C4 H4A 108.3
N2 C4 H4A 108.3
C5 C4 H4B 108.3
N2 C4 H4B 108.3
H4A C4 H4B 107.4
C4 C5 H5A 109.5
C4 C5 H5B 109.5
H5A C5 H5B 109.5
C4 C5 H5C 109.5
H5A C5 H5C 109.5
H5B C5 H5C 109.5
N2 C6 C7 115.17(19)
N2 C6 H6A 108.5
C7 C6 H6A 108.5
N2 C6 H6B 108.5
C7 C6 H6B 108.5
H6A C6 H6B 107.5
C6 C7 H7A 109.5
C6 C7 H7B 109.5
H7A C7 H7B 109.5
C6 C7 H7C 109.5
H7A C7 H7C 109.5
H7B C7 H7C 109.5
C9 C8 N2 115.5(2)
C9 C8 H8A 108.4
N2 C8 H8A 108.4
C9 C8 H8B 108.4
N2 C8 H8B 108.4
H8A C8 H8B 107.5
C8 C9 H9A 109.5
C8 C9 H9B 109.5
H9A C9 H9B 109.5
C8 C9 H9C 109.5
H9A C9 H9C 109.5
H9B C9 H9C 109.5
C11 C10 N2 115.63(17)
C11 C10 H10A 108.4
N2 C10 H10A 108.4
C11 C10 H10B 108.4
N2 C10 H10B 108.4
H10A C10 H10B 107.4
C10 C11 H11A 109.5
C10 C11 H11B 109.5
H11A C11 H11B 109.5
C10 C11 H11C 109.5
H11A C11 H11C 109.5
H11B C11 H11C 109.5

loop_
_geom_bond_atom_site_label_1
_geom_bond_atom_site_label_2
_geom_bond_distance
Zn1 O1 2.0482(14)
Zn1 Cl2 2.2332(6)
Zn1 Cl1 2.2397(6)
Zn1 Cl3 2.2552(6)
O1 C1 1.244(2)
N1 C1 1.309(2)
N1 C2 1.452(3)
N1 C3 1.455(3)
N2 C6 1.511(2)
N2 C8 1.514(2)
N2 C4 1.515(2)
N2 C10 1.523(2)
C1 H1 0.9300
C2 H2A 0.9600
C2 H2B 0.9600
C2 H2C 0.9600
C3 H3A 0.9600
C3 H3B 0.9600
C3 H3C 0.9600
C4 C5 1.511(3)
C4 H4A 0.9700
C4 H4B 0.9700
C5 H5A 0.9600
C5 H5B 0.9600
C5 H5C 0.9600
C6 C7 1.512(3)
C6 H6A 0.9700
C6 H6B 0.9700
C7 H7A 0.9600
C7 H7B 0.9600
C7 H7C 0.9600
C8 C9 1.508(3)
C8 H8A 0.9700
C8 H8B 0.9700
C9 H9A 0.9600
C9 H9B 0.9600
C9 H9C 0.9600
C10 C11 1.508(3)
C10 H10A 0.9700
C10 H10B 0.9700
C11 H11A 0.9600
C11 H11B 0.9600
C11 H11C 0.9600
